data_7234833
loop_
_publ_author_name
'Pengtao Ma'
'Feng Hu'
'Rong Wan'
'Yu Huo'
'Dongdi Zhang'
'Jingyang Niu'
'Jingping Wang'

_publ_section_title
;
 Magnetic double-tartaric bridging mono-lanthanide substituted
 phosphotungstates with photochromic and switchable luminescence
 properties
;
_journal_name_full 'Journal of Materials Chemistry C'
_journal_page_first 5424
_journal_page_last 5433
_journal_paper_doi 10.1039/C6TC00960C
_journal_volume 4
_journal_year 2016
_chemical_formula_moiety 'C8 H4 Er2 O90 P2 W22, 6(C4 H12 N), 10(O)'
_chemical_formula_sum 'C32 H86 Er2 N6 O100 P2 W22'
_chemical_formula_weight 6596.22
_space_group_crystal_system orthorhombic
_space_group_IT_number 33
_space_group_name_Hall 'P 2c -2n'
_space_group_name_H-M_alt 'P n a 21'
_atom_sites_solution_hydrogens geom
_cell_angle_alpha 90
_cell_angle_beta 90
_cell_angle_gamma 90
_cell_formula_units_Z 4
_cell_length_a 22.1047(14)
_cell_length_b 13.0665(9)
_cell_length_c 52.158(4)
_cell_measurement_reflns_used 9741
_cell_measurement_temperature 296(2)
_cell_measurement_theta_max 25.62
_cell_measurement_theta_min 2.39
_cell_volume 15064.9(18)
_computing_cell_refinement 'Bruker SAINT'
_computing_data_collection 'Bruker APEX2'
_computing_data_reduction 'Bruker SAINT'
_computing_molecular_graphics 'Olex2 (Dolomanov et al., 2009)'
_computing_publication_material 'Olex2 (Dolomanov et al., 2009)'
_computing_structure_refinement 'SHELXL-2014/7 (Sheldrick, 2014)'
_computing_structure_solution 'ShelXS-1997 (Sheldrick, 2008)''
_diffrn_ambient_temperature 296.15
_diffrn_measured_fraction_theta_full 0.991
_diffrn_measured_fraction_theta_max 0.991
_diffrn_measurement_device_type 'Bruker APEX-II CCD'
_diffrn_measurement_method '\f and \w scans'
_diffrn_radiation_monochromator graphite
_diffrn_radiation_type MoK\a
_diffrn_radiation_wavelength 0.71073
_diffrn_reflns_av_R_equivalents 0.0636
_diffrn_reflns_av_unetI/netI 0.0854
_diffrn_reflns_Laue_measured_fraction_full 0.991
_diffrn_reflns_Laue_measured_fraction_max 0.991
_diffrn_reflns_limit_h_max 19
_diffrn_reflns_limit_h_min -26
_diffrn_reflns_limit_k_max 15
_diffrn_reflns_limit_k_min -15
_diffrn_reflns_limit_l_max 61
_diffrn_reflns_limit_l_min -62
_diffrn_reflns_number 68411
_diffrn_reflns_point_group_measured_fraction_full 0.991
_diffrn_reflns_point_group_measured_fraction_max 0.991
_diffrn_reflns_theta_full 25.099
_diffrn_reflns_theta_max 25.099
_diffrn_reflns_theta_min 1.607
_diffrn_standards_number 0
_exptl_absorpt_coefficient_mu 17.928
_exptl_absorpt_correction_T_max 0.7457
_exptl_absorpt_correction_T_min 0.3693
_exptl_absorpt_correction_type multi-scan
_exptl_absorpt_process_details
;
SADABS-2008/1 (Bruker,2008) was used for absorption correction.
wR2(int) was 0.1492 before and 0.0615 after correction.
The Ratio of minimum to maximum transmission is 0.4952.
The \l/2 correction factor is 0.0015.
;
_exptl_crystal_colour pink
_exptl_crystal_density_diffrn 2.908
_exptl_crystal_density_meas .
_exptl_crystal_density_method 'not measured'
_exptl_crystal_description block
_exptl_crystal_F_000 11656
_exptl_crystal_size_max 0.43
_exptl_crystal_size_mid 0.25
_exptl_crystal_size_min 0.22
_refine_diff_density_max 1.824
_refine_diff_density_min -2.011
_refine_diff_density_rms 0.307
_refine_ls_abs_structure_details
;
 Refined as an inversion twin.
;
_refine_ls_abs_structure_Flack 0.33(3)
_refine_ls_extinction_coef .
_refine_ls_extinction_method none
_refine_ls_goodness_of_fit_ref 1.032
_refine_ls_hydrogen_treatment constr
_refine_ls_matrix_type full
_refine_ls_number_parameters 803
_refine_ls_number_reflns 25957
_refine_ls_number_restraints 128
_refine_ls_restrained_S_all 1.030
_refine_ls_R_factor_all 0.1021
_refine_ls_R_factor_gt 0.0591
_refine_ls_shift/su_max 0.001
_refine_ls_shift/su_mean 0.000
_refine_ls_structure_factor_coef Fsqd
_refine_ls_weighting_details 'w=1/[\s^2^(Fo^2^)+(0.0496P)^2^+289.6518P] where P=(Fo^2^+2Fc^2^)/3'
_refine_ls_weighting_scheme calc
_refine_ls_wR_factor_gt 0.1245
_refine_ls_wR_factor_ref 0.1454
_reflns_Friedel_coverage 0.977
_reflns_Friedel_fraction_full 0.991
_reflns_Friedel_fraction_max 0.991
_reflns_number_gt 17377
_reflns_number_total 25957
_reflns_threshold_expression 'I > 2\s(I)'
_cod_data_source_file J-Mater-Chem-C-2016-4-5424.cif
_cod_data_source_block 2Er
_cod_database_code 7234833
_shelx_space_group_comment
;
The symmetry employed for this shelxl refinement is uniquely defined
by the following loop, which should always be used as a source of
symmetry information in preference to the above space-group names.
They are only intended as comments.
;
_shelx_estimated_absorpt_t_max 0.110
_shelx_estimated_absorpt_t_min 0.048
_olex2_refinement_description
;
1. Twinned data refinement
 Scales: 0.67(3) 0.33(3)
2. Fixed Uiso
 At 1.2 times of:
  All C(H) groups
 At 1.5 times of:
  All C(H,H,H) groups
3. Restrained distances
 N2-C14 = N2-C15 = N3-C17 = N3-C20
 1.47 with sigma of 0.01
 N1-C9 = N1-C10 = N1-C11 = N1-C12
 1.47 with sigma of 0.01
 N2-C13 = N2-C14 = N2-C15 = N2-C16
 1.47 with sigma of 0.01
 N3-C17 = N3-C18 = N3-C19 = N3-C20
 1.47 with sigma of 0.01
 N4-C21 = N4-C22 = N4-C23 = N4-C24
 1.47 with sigma of 0.01
 N5-C25 = N5-C26 = N5-C27 = N5-C28
 1.47 with sigma of 0.01
 N6-C29 = N6-C30 = N6-C31 = N6-C32
 1.47 with sigma of 0.01
 C4-O69 = C8-O90
 1.3 with sigma of 0.01
 O5W-O69
 2.7 with sigma of 0.02
 C1-C2 \\sim C2-C3 \\sim C3-C4
 with sigma of 0.02
 C5-C6 \\sim C6-C7 \\sim C7-C8
 with sigma of 0.02
 C9-C10 \\sim C9-C11 \\sim C9-C12 \\sim C10-C11 \\sim C10-C12 \\sim C11-C12
 with sigma of 0.02
 C13-C14 \\sim C13-C15 \\sim C13-C16 \\sim C14-C15 \\sim C14-C16 \\sim C15-C16
 with sigma of 0.02
 C17-C18 \\sim C17-C19 \\sim C17-C20 \\sim C18-C19 \\sim C18-C20 \\sim C19-C20
 with sigma of 0.02
 C21-C22 \\sim C21-C23 \\sim C21-C24 \\sim C22-C23 \\sim C22-C24 \\sim C23-C24
 with sigma of 0.02
 C25-C26 \\sim C25-C27 \\sim C25-C28 \\sim C26-C27 \\sim C26-C28 \\sim C27-C28
 with sigma of 0.02
 C29-C30 \\sim C29-C31 \\sim C29-C32 \\sim C30-C31 \\sim C30-C32 \\sim C31-C32
 with sigma of 0.02
4. Others
 Fixed Sof: O1W(0.5) O2W(0.5) O8W(0.5) O9W(0.5) O10W(0.5) O11W(0.5) O12W(0.5)
 O13W(0.65) O14W(0.35) O15W(0.5)
 Fixed Uiso: C10(0.22775) C11(0.12905) C20(0.12768) C22(0.12633) C24(0.16361)
5.a Ternary CH refined with riding coordinates:
 C2(H2), C3(H3), C6(H6), C7(H7)
5.b Me refined with riding coordinates:
 C9(H9A,H9B,H9C), C10(H10A,H10B,H10C), C11(H11A,H11B,H11C), C12(H12A,H12B,
 H12C), C13(H13A,H13B,H13C), C14(H14A,H14B,H14C), C15(H15A,H15B,H15C), C16(H16A,
 H16B,H16C), C17(H17A,H17B,H17C), C18(H18A,H18B,H18C), C19(H19A,H19B,H19C),
 C20(H20A,H20B,H20C), C21(H21A,H21B,H21C), C22(H22A,H22B,H22C), C23(H23A,H23B,
 H23C), C24(H24A,H24B,H24C), C25(H25A,H25B,H25C), C26(H26A,H26B,H26C), C27(H27A,
 H27B,H27C), C28(H28A,H28B,H28C), C29(H29A,H29B,H29C), C30(H30A,H30B,H30C),
 C31(H31A,H31B,H31C), C32(H32A,H32B,H32C)
;

loop_
_space_group_symop_operation_xyz
'x, y, z'
'-x, -y, z+1/2'
'x+1/2, -y+1/2, z'
'-x+1/2, y+1/2, z+1/2'

loop_
_atom_site_label
_atom_site_type_symbol
_atom_site_fract_x
_atom_site_fract_y
_atom_site_fract_z
_atom_site_U_iso_or_equiv
_atom_site_adp_type
_atom_site_occupancy
_atom_site_site_symmetry_order
_atom_site_calc_flag
_atom_site_refinement_flags_posn
_atom_site_refinement_flags_adp
_atom_site_refinement_flags_occupancy
_atom_site_disorder_assembly
_atom_site_disorder_group
W1 W 0.44487(9) 0.59577(13) 0.75915(3) 0.0386(5) Uani 1 1 d . . . . .
W2 W 0.32757(9) 0.26217(13) 0.75620(3) 0.0398(5) Uani 1 1 d . . . . .
W3 W 0.31475(9) 0.73539(13) 0.75729(3) 0.0407(5) Uani 1 1 d . . . . .
W4 W 0.44680(8) 0.59111(13) 0.68720(3) 0.0346(4) Uani 1 1 d . . . . .
W5 W 0.39455(8) 0.73659(13) 0.48058(3) 0.0356(4) Uani 1 1 d . . . . .
W6 W 0.27955(8) 0.41259(13) 0.48577(3) 0.0338(4) Uani 1 1 d . . . . .
W7 W 0.33200(8) 0.26579(13) 0.68970(3) 0.0362(4) Uani 1 1 d . . . . .
W8 W 0.28002(9) 0.40006(14) 0.41389(3) 0.0414(5) Uani 1 1 d . . . . .
W9 W 0.45272(7) 0.34975(11) 0.72526(4) 0.0360(4) Uani 1 1 d . . . . .
W10 W 0.18613(9) 0.41368(14) 0.75430(4) 0.0468(5) Uani 1 1 d . . . . .
W11 W 0.19316(8) 0.41358(14) 0.68774(4) 0.0434(5) Uani 1 1 d . . . . .
W12 W 0.40764(8) 0.27385(13) 0.48802(3) 0.0376(4) Uani 1 1 d . . . . .
W13 W 0.39777(9) 0.73328(13) 0.41394(4) 0.0416(5) Uani 1 1 d . . . . .
W14 W 0.53339(8) 0.58910(14) 0.48283(4) 0.0471(5) Uani 1 1 d . . . . .
W15 W 0.27313(7) 0.64955(12) 0.44599(3) 0.0348(4) Uani 1 1 d . . . . .
W16 W 0.54183(8) 0.35952(13) 0.45068(5) 0.0490(5) Uani 1 1 d . . . . .
W17 W 0.18370(7) 0.63944(12) 0.72158(4) 0.0450(5) Uani 1 1 d . . . . .
W18 W 0.40977(9) 0.26047(13) 0.41601(4) 0.0446(5) Uani 1 1 d . . . . .
W19 W 0.31845(8) 0.72933(13) 0.68539(3) 0.0369(4) Uani 1 1 d . . . . .
W20 W 0.53865(9) 0.58113(14) 0.41627(4) 0.0543(6) Uani 1 1 d . . . . .
W21 W 0.40512(10) 0.48198(15) 0.38119(4) 0.0521(6) Uani 1 1 d . . . . .
W22 W 0.31859(10) 0.50997(14) 0.79054(4) 0.0497(6) Uani 1 1 d . . . . .
Er1 Er 0.32547(10) 0.49842(15) 0.64095(4) 0.0464(6) Uani 1 1 d . . . . .
Er2 Er 0.40233(9) 0.50941(15) 0.53066(4) 0.0459(6) Uani 1 1 d . . . . .
P1 P 0.3215(4) 0.5026(6) 0.7221(2) 0.0172(19) Uani 1 1 d . . . . .
P2 P 0.4043(4) 0.4955(6) 0.4492(2) 0.020(2) Uani 1 1 d . . . . .
C1 C 0.267(2) 0.650(4) 0.5997(10) 0.065(14) Uiso 1 1 d D . . . .
C2 C 0.3293(19) 0.678(4) 0.5949(8) 0.061(14) Uiso 1 1 d D . . . .
H2 H 0.3373 0.7431 0.6036 0.073 Uiso 1 1 calc R . . . .
C3 C 0.3399(19) 0.693(3) 0.5676(8) 0.050(12) Uiso 1 1 d D . . . .
H3 H 0.3183 0.7532 0.5612 0.059 Uiso 1 1 calc R . . . .
C4 C 0.404(2) 0.698(3) 0.5610(11) 0.090(19) Uiso 1 1 d D . . . .
C5 C 0.3210(18) 0.295(3) 0.6077(8) 0.045(11) Uiso 1 1 d D . . . .
C6 C 0.3853(19) 0.310(4) 0.6041(8) 0.060(14) Uiso 1 1 d D . . . .
H6 H 0.4075 0.2503 0.6105 0.072 Uiso 1 1 calc R . . . .
C7 C 0.400(2) 0.326(4) 0.5767(9) 0.079(17) Uiso 1 1 d D . . . .
H7 H 0.3917 0.2634 0.5669 0.094 Uiso 1 1 calc R . . . .
C8 C 0.460(2) 0.365(4) 0.5703(10) 0.074(16) Uiso 1 1 d D . . . .
C9 C 0.0036(19) 0.471(4) 0.4472(14) 0.21(4) Uiso 1 1 d D . . . .
H9A H -0.0302 0.5082 0.4538 0.313 Uiso 1 1 calc R . . . .
H9B H -0.0024 0.4577 0.4292 0.313 Uiso 1 1 calc R . . . .
H9C H 0.0072 0.4067 0.4561 0.313 Uiso 1 1 calc R . . . .
C10 C 0.068(3) 0.549(5) 0.4783(7) 0.228 Uiso 1 1 d D . . . .
H10A H 0.0345 0.5866 0.4850 0.342 Uiso 1 1 calc R . . . .
H10B H 0.0720 0.4851 0.4871 0.342 Uiso 1 1 calc R . . . .
H10C H 0.1047 0.5886 0.4808 0.342 Uiso 1 1 calc R . . . .
C11 C 0.053(3) 0.629(3) 0.4372(11) 0.129 Uiso 1 1 d D . . . .
H11A H 0.0192 0.6655 0.4439 0.194 Uiso 1 1 calc R . . . .
H11B H 0.0894 0.6685 0.4395 0.194 Uiso 1 1 calc R . . . .
H11C H 0.0473 0.6161 0.4192 0.194 Uiso 1 1 calc R . . . .
C12 C 0.1114(19) 0.474(4) 0.4406(11) 0.12(2) Uiso 1 1 d D . . . .
H12A H 0.1151 0.4097 0.4495 0.175 Uiso 1 1 calc R . . . .
H12B H 0.1055 0.4608 0.4227 0.175 Uiso 1 1 calc R . . . .
H12C H 0.1476 0.5132 0.4430 0.175 Uiso 1 1 calc R . . . .
C13 C -0.4357(19) 0.357(4) 0.3477(9) 0.13(3) Uiso 1 1 d D . . . .
H13A H -0.4599 0.3923 0.3602 0.200 Uiso 1 1 calc R . . . .
H13B H -0.4161 0.4064 0.3368 0.200 Uiso 1 1 calc R . . . .
H13C H -0.4611 0.3137 0.3375 0.200 Uiso 1 1 calc R . . . .
C14 C -0.350(2) 0.362(3) 0.3762(8) 0.11(2) Uiso 1 1 d D . . . .
H14A H -0.3204 0.3211 0.3847 0.170 Uiso 1 1 calc R . . . .
H14B H -0.3308 0.4106 0.3651 0.170 Uiso 1 1 calc R . . . .
H14C H -0.3742 0.3976 0.3887 0.170 Uiso 1 1 calc R . . . .
C15 C -0.3526(19) 0.241(3) 0.3418(8) 0.097(19) Uiso 1 1 d D . . . .
H15A H -0.3227 0.2004 0.3505 0.145 Uiso 1 1 calc R . . . .
H15B H -0.3778 0.1971 0.3316 0.145 Uiso 1 1 calc R . . . .
H15C H -0.3327 0.2897 0.3309 0.145 Uiso 1 1 calc R . . . .
C16 C -0.420(2) 0.221(3) 0.3777(9) 0.13(3) Uiso 1 1 d D . . . .
H16A H -0.3893 0.1801 0.3862 0.198 Uiso 1 1 calc R . . . .
H16B H -0.4433 0.2562 0.3903 0.198 Uiso 1 1 calc R . . . .
H16C H -0.4453 0.1767 0.3678 0.198 Uiso 1 1 calc R . . . .
C17 C -0.827(3) 0.115(4) -0.2632(10) 0.19(4) Uiso 1 1 d D . . . .
H17A H -0.8622 0.1548 -0.2603 0.284 Uiso 1 1 calc R . . . .
H17B H -0.8136 0.0845 -0.2473 0.284 Uiso 1 1 calc R . . . .
H17C H -0.7950 0.1575 -0.2698 0.284 Uiso 1 1 calc R . . . .
C18 C -0.7862(17) -0.029(3) -0.2864(10) 0.11(2) Uiso 1 1 d D . . . .
H18A H -0.7543 0.0137 -0.2928 0.158 Uiso 1 1 calc R . . . .
H18B H -0.7735 -0.0602 -0.2706 0.158 Uiso 1 1 calc R . . . .
H18C H -0.7953 -0.0813 -0.2987 0.158 Uiso 1 1 calc R . . . .
C19 C -0.8893(18) -0.031(4) -0.2718(10) 0.12(2) Uiso 1 1 d D . . . .
H19A H -0.9245 0.0104 -0.2689 0.186 Uiso 1 1 calc R . . . .
H19B H -0.8988 -0.0834 -0.2841 0.186 Uiso 1 1 calc R . . . .
H19C H -0.8769 -0.0624 -0.2560 0.186 Uiso 1 1 calc R . . . .
C20 C -0.860(2) 0.081(4) -0.3059(8) 0.128 Uiso 1 1 d D . . . .
H20A H -0.8956 0.1218 -0.3027 0.192 Uiso 1 1 calc R . . . .
H20B H -0.8286 0.1241 -0.3125 0.192 Uiso 1 1 calc R . . . .
H20C H -0.8696 0.0290 -0.3182 0.192 Uiso 1 1 calc R . . . .
C21 C 0.3163(16) 1.003(4) 0.4418(11) 0.15(3) Uiso 1 1 d D . . . .
H21A H 0.3295 0.9357 0.4464 0.222 Uiso 1 1 calc R . . . .
H21B H 0.3169 1.0104 0.4235 0.222 Uiso 1 1 calc R . . . .
H21C H 0.3430 1.0529 0.4493 0.222 Uiso 1 1 calc R . . . .
C22 C 0.215(2) 0.943(3) 0.4397(10) 0.126 Uiso 1 1 d D . . . .
H22A H 0.2285 0.8757 0.4444 0.189 Uiso 1 1 calc R . . . .
H22B H 0.1742 0.9527 0.4457 0.189 Uiso 1 1 calc R . . . .
H22C H 0.2159 0.9497 0.4214 0.189 Uiso 1 1 calc R . . . .
C23 C 0.234(2) 1.123(2) 0.4443(11) 0.14(3) Uiso 1 1 d D . . . .
H23A H 0.2351 1.1300 0.4260 0.204 Uiso 1 1 calc R . . . .
H23B H 0.1940 1.1335 0.4505 0.204 Uiso 1 1 calc R . . . .
H23C H 0.2610 1.1724 0.4519 0.204 Uiso 1 1 calc R . . . .
C24 C 0.254(3) 1.008(4) 0.4792(6) 0.164 Uiso 1 1 d D . . . .
H24A H 0.2668 0.9408 0.4837 0.245 Uiso 1 1 calc R . . . .
H24B H 0.2802 1.0580 0.4868 0.245 Uiso 1 1 calc R . . . .
H24C H 0.2132 1.0191 0.4854 0.245 Uiso 1 1 calc R . . . .
C25 C 0.510(2) 1.040(3) 0.7066(10) 0.14(3) Uiso 1 1 d D . . . .
H25A H 0.4974 1.1105 0.7078 0.207 Uiso 1 1 calc R . . . .
H25B H 0.5513 1.0342 0.7118 0.207 Uiso 1 1 calc R . . . .
H25C H 0.5056 1.0173 0.6892 0.207 Uiso 1 1 calc R . . . .
C26 C 0.4901(18) 0.870(2) 0.7218(10) 0.072(15) Uiso 1 1 d D . . . .
H26A H 0.5319 0.8635 0.7265 0.108 Uiso 1 1 calc R . . . .
H26B H 0.4658 0.8294 0.7332 0.108 Uiso 1 1 calc R . . . .
H26C H 0.4847 0.8457 0.7045 0.108 Uiso 1 1 calc R . . . .
C27 C 0.4077(14) 0.988(3) 0.7163(11) 0.12(2) Uiso 1 1 d D . . . .
H27A H 0.3959 1.0581 0.7174 0.183 Uiso 1 1 calc R . . . .
H27B H 0.4021 0.9638 0.6990 0.183 Uiso 1 1 calc R . . . .
H27C H 0.3833 0.9474 0.7277 0.183 Uiso 1 1 calc R . . . .
C28 C 0.480(3) 1.013(4) 0.7501(7) 0.19(4) Uiso 1 1 d D . . . .
H28A H 0.4676 1.0830 0.7514 0.282 Uiso 1 1 calc R . . . .
H28B H 0.4551 0.9718 0.7613 0.282 Uiso 1 1 calc R . . . .
H28C H 0.5214 1.0060 0.7549 0.282 Uiso 1 1 calc R . . . .
C29 C -0.060(2) 0.749(4) 0.3340(9) 0.12(2) Uiso 1 1 d D . . . .
H29A H -0.0809 0.8056 0.3416 0.176 Uiso 1 1 calc R . . . .
H29B H -0.0889 0.7036 0.3261 0.176 Uiso 1 1 calc R . . . .
H29C H -0.0382 0.7124 0.3470 0.176 Uiso 1 1 calc R . . . .
C30 C 0.014(2) 0.700(3) 0.3029(10) 0.11(2) Uiso 1 1 d D . . . .
H30A H -0.0143 0.6543 0.2950 0.168 Uiso 1 1 calc R . . . .
H30B H 0.0420 0.7244 0.2901 0.168 Uiso 1 1 calc R . . . .
H30C H 0.0366 0.6634 0.3158 0.168 Uiso 1 1 calc R . . . .
C31 C 0.026(2) 0.856(4) 0.3265(12) 0.20(4) Uiso 1 1 d D . . . .
H31A H 0.0047 0.9127 0.3341 0.296 Uiso 1 1 calc R . . . .
H31B H 0.0481 0.8204 0.3396 0.296 Uiso 1 1 calc R . . . .
H31C H 0.0536 0.8814 0.3138 0.296 Uiso 1 1 calc R . . . .
C32 C -0.052(3) 0.842(5) 0.2947(10) 0.21(4) Uiso 1 1 d D . . . .
H32A H -0.0724 0.8988 0.3024 0.308 Uiso 1 1 calc R . . . .
H32B H -0.0240 0.8671 0.2819 0.308 Uiso 1 1 calc R . . . .
H32C H -0.0803 0.7970 0.2868 0.308 Uiso 1 1 calc R . . . .
O1 O 0.2984(18) 0.207(3) 0.6017(8) 0.094(13) Uiso 1 1 d . . . . .
O2 O 0.3787(10) 0.6029(15) 0.4483(5) 0.024(5) Uiso 1 1 d . . . . .
O3 O 0.4561(12) 0.4547(19) 0.7503(5) 0.035(7) Uiso 1 1 d . . . . .
O4 O 0.3455(11) 0.5634(18) 0.6997(5) 0.028(6) Uiso 1 1 d . . . . .
O5 O 0.3455(10) 0.3939(17) 0.7224(5) 0.034(6) Uiso 1 1 d . . . . .
O6 O 0.3199(11) 0.2798(18) 0.4886(5) 0.034(6) Uiso 1 1 d . . . . .
O7 O 0.2518(10) 0.4982(16) 0.7200(5) 0.031(6) Uiso 1 1 d . . . . .
O8 O 0.2663(12) 0.548(2) 0.4722(5) 0.037(7) Uiso 1 1 d . . . . .
O9 O 0.3801(10) 0.4405(17) 0.4728(4) 0.026(6) Uiso 1 1 d . . . . .
O10 O 0.4607(12) 0.4563(19) 0.7004(5) 0.037(7) Uiso 1 1 d . . . . .
O11 O 0.2473(12) 0.308(2) 0.7540(5) 0.044(7) Uiso 1 1 d . . . . .
O12 O 0.3239(12) 0.277(2) 0.4075(5) 0.042(7) Uiso 1 1 d . . . . .
O13 O 0.4021(14) 0.848(2) 0.4975(6) 0.055(9) Uiso 1 1 d . . . . .
O14 O 0.2724(12) 0.3767(19) 0.4473(6) 0.044(7) Uiso 1 1 d . . . . .
O15 O 0.3105(12) 0.4645(19) 0.5152(5) 0.038(7) Uiso 1 1 d . . . . .
O16 O 0.4769(11) 0.6968(18) 0.4763(5) 0.037(7) Uiso 1 1 d . . . . .
O17 O 0.4024(12) 0.720(2) 0.7644(6) 0.046(8) Uiso 1 1 d . . . . .
O18 O 0.3117(13) 0.728(2) 0.4193(6) 0.050(8) Uiso 1 1 d . . . . .
O19 O 0.3944(11) 0.2435(18) 0.4501(5) 0.044(7) Uiso 1 1 d . . . . .
O20 O 0.3198(10) 0.2018(17) 0.7242(5) 0.035(6) Uiso 1 1 d . . . . .
O21 O 0.1591(11) 0.3731(19) 0.7207(6) 0.045(7) Uiso 1 1 d . . . . .
O22 O 0.4737(10) 0.5018(16) 0.4484(5) 0.029(5) Uiso 1 1 d . . . . .
O23 O 0.4181(13) 0.550(2) 0.6578(5) 0.049(8) Uiso 1 1 d . . . . .
O24 O 0.3402(12) 0.5574(19) 0.7468(5) 0.037(7) Uiso 1 1 d . . . . .
O25 O 0.3850(11) 0.4369(18) 0.4247(5) 0.028(6) Uiso 1 1 d . . . . .
O26 O 0.4046(13) 0.717(2) 0.6851(6) 0.054(8) Uiso 1 1 d . . . . .
O27 O 0.2677(11) 0.5455(19) 0.4214(5) 0.032(6) Uiso 1 1 d . . . . .
O28 O 0.3100(12) 0.855(2) 0.6747(5) 0.043(7) Uiso 1 1 d . . . . .
O29 O 0.3495(13) 0.365(2) 0.6677(6) 0.048(8) Uiso 1 1 d . . . . .
O30 O 0.4869(12) 0.3058(19) 0.4756(5) 0.040(7) Uiso 1 1 d . . . . .
O31 O 0.3319(13) 0.158(2) 0.6708(5) 0.043(7) Uiso 1 1 d . . . . .
O32 O 0.3110(11) 0.7405(18) 0.4705(5) 0.032(6) Uiso 1 1 d . . . . .
O33 O 0.4063(11) 0.7993(18) 0.4443(5) 0.037(6) Uiso 1 1 d . . . . .
O34 O 0.3400(13) 0.373(2) 0.7791(5) 0.048(8) Uiso 1 1 d . . . . .
O35 O 0.3321(10) 0.7601(18) 0.7230(6) 0.040(6) Uiso 1 1 d . . . . .
O36 O 0.3089(13) 0.665(2) 0.6560(6) 0.046(8) Uiso 1 1 d . . . . .
O37 O 0.4178(11) 0.2650(19) 0.7013(5) 0.039(7) Uiso 1 1 d . . . . .
O38 O 0.5200(12) 0.299(2) 0.7262(6) 0.049(7) Uiso 1 1 d . . . . .
O39 O 0.2378(12) 0.6936(19) 0.6979(5) 0.039(7) Uiso 1 1 d . . . . .
O40 O 0.4163(12) 0.3432(19) 0.5154(5) 0.037(7) Uiso 1 1 d . . . . .
O41 O 0.2089(13) 0.375(2) 0.4937(6) 0.052(8) Uiso 1 1 d . . . . .
O42 O 0.4860(13) 0.531(2) 0.5067(6) 0.048(8) Uiso 1 1 d . . . . .
O43 O 0.3817(12) 0.6411(19) 0.5033(5) 0.039(7) Uiso 1 1 d . . . . .
O44 O 0.2476(12) 0.3075(19) 0.6927(5) 0.042(7) Uiso 1 1 d . . . . .
O45 O 0.5139(14) 0.629(2) 0.7711(6) 0.054(8) Uiso 1 1 d . . . . .
O46 O 0.2398(12) 0.4715(18) 0.6648(5) 0.036(7) Uiso 1 1 d . . . . .
O47 O 0.4122(13) 0.271(2) 0.7507(6) 0.048(8) Uiso 1 1 d . . . . .
O48 O 0.4538(11) 0.6259(17) 0.7254(5) 0.035(6) Uiso 1 1 d . . . . .
O49 O 0.2014(13) 0.700(2) 0.4444(6) 0.052(8) Uiso 1 1 d . . . . .
O50 O 0.4006(15) 0.829(2) 0.3910(6) 0.065(9) Uiso 1 1 d . . . . .
O51 O 0.2358(12) 0.692(2) 0.7480(5) 0.044(7) Uiso 1 1 d . . . . .
O52 O 0.4780(11) 0.6865(18) 0.4145(5) 0.036(6) Uiso 1 1 d . . . . .
O53 O 0.5174(14) 0.628(2) 0.6786(6) 0.058(9) Uiso 1 1 d . . . . .
O54 O 0.4902(13) 0.302(2) 0.4262(5) 0.050(8) Uiso 1 1 d . . . . .
O55 O 0.3855(12) 0.616(2) 0.3919(5) 0.041(7) Uiso 1 1 d . . . . .
O56 O 0.3213(13) 0.440(2) 0.3831(6) 0.053(8) Uiso 1 1 d . . . . .
O57 O 0.4229(14) 0.140(2) 0.4050(6) 0.058(9) Uiso 1 1 d . . . . .
O58 O 0.3205(12) 0.159(2) 0.7764(5) 0.044(7) Uiso 1 1 d . . . . .
O59 O 0.3049(13) 0.651(2) 0.7885(6) 0.051(8) Uiso 1 1 d . . . . .
O60 O 0.2412(13) 0.482(2) 0.7781(6) 0.052(8) Uiso 1 1 d . . . . .
O61 O 0.1548(12) 0.544(2) 0.6970(5) 0.040(7) Uiso 1 1 d . . . . .
O62 O 0.4019(11) 0.5438(19) 0.7887(5) 0.038(7) Uiso 1 1 d . . . . .
O63 O 0.4167(16) 0.152(3) 0.4966(7) 0.074(11) Uiso 1 1 d . . . . .
O64 O 0.2109(14) 0.366(2) 0.4003(6) 0.058(9) Uiso 1 1 d . . . . .
O65 O 0.1255(13) 0.727(2) 0.7199(6) 0.060(8) Uiso 1 1 d . . . . .
O66 O 0.5889(17) 0.624(3) 0.3941(7) 0.088(12) Uiso 1 1 d . . . . .
O67 O 0.4234(15) 0.337(2) 0.3846(6) 0.059(9) Uiso 1 1 d . . . . .
O68 O 0.4819(13) 0.510(2) 0.3935(5) 0.048(8) Uiso 1 1 d . . . . .
O69 O 0.419(2) 0.785(2) 0.5709(9) 0.121(16) Uiso 1 1 d D . . . .
O70 O 0.3014(13) 0.857(2) 0.7691(6) 0.054(8) Uiso 1 1 d . . . . .
O71 O 0.1328(15) 0.365(3) 0.7734(6) 0.069(10) Uiso 1 1 d . . . . .
O72 O 0.5639(12) 0.6249(19) 0.4470(6) 0.047(7) Uiso 1 1 d . . . . .
O73 O 0.5715(14) 0.450(2) 0.4239(6) 0.056(8) Uiso 1 1 d . . . . .
O74 O 0.3282(13) 0.610(2) 0.5528(6) 0.047(8) Uiso 1 1 d . . . . .
O75 O 0.1390(14) 0.360(2) 0.6679(6) 0.065(9) Uiso 1 1 d . . . . .
O76 O 0.222(2) 0.701(3) 0.5903(8) 0.104(14) Uiso 1 1 d . . . . .
O77 O 0.5970(14) 0.277(2) 0.4494(7) 0.072(9) Uiso 1 1 d . . . . .
O78 O 0.5883(14) 0.646(2) 0.4992(6) 0.063(9) Uiso 1 1 d . . . . .
O79 O 0.3119(15) 0.496(2) 0.8227(7) 0.075(11) Uiso 1 1 d . . . . .
O80 O 0.5721(14) 0.458(2) 0.4747(6) 0.058(9) Uiso 1 1 d . . . . .
O81 O 0.4038(13) 0.401(2) 0.6183(6) 0.053(8) Uiso 1 1 d . . . . .
O82 O 0.1542(13) 0.548(2) 0.7473(6) 0.050(8) Uiso 1 1 d . . . . .
O83 O 0.2881(16) 0.358(3) 0.6174(7) 0.078(11) Uiso 1 1 d . . . . .
O84 O 0.4158(16) 0.496(2) 0.3492(7) 0.076(11) Uiso 1 1 d . . . . .
O85 O 0.2550(16) 0.571(3) 0.6116(6) 0.073(10) Uiso 1 1 d . . . . .
O86 O 0.4756(15) 0.438(3) 0.5585(6) 0.071(10) Uiso 1 1 d . . . . .
O87 O 0.4408(14) 0.647(2) 0.5527(6) 0.062(9) Uiso 1 1 d . . . . .
O88 O 0.3614(15) 0.415(3) 0.5660(7) 0.072(10) Uiso 1 1 d . . . . .
O89 O 0.3688(14) 0.601(2) 0.6058(6) 0.058(8) Uiso 1 1 d . . . . .
O90 O 0.501(2) 0.298(4) 0.5770(10) 0.134(18) Uiso 1 1 d D . . . .
N1 N 0.0594(13) 0.531(2) 0.4507(6) 0.068(11) Uiso 1 1 d D . . . .
N2 N -0.3899(12) 0.295(2) 0.3607(5) 0.062(10) Uiso 1 1 d D . . . .
N3 N -0.8401(14) 0.033(2) -0.2818(6) 0.080(13) Uiso 1 1 d D . . . .
N4 N 0.2545(13) 1.020(2) 0.4513(6) 0.063(11) Uiso 1 1 d D . . . .
N5 N 0.4716(13) 0.977(2) 0.7234(6) 0.074(12) Uiso 1 1 d D . . . .
N6 N -0.0175(15) 0.786(3) 0.3145(6) 0.094(15) Uiso 1 1 d D . . . .
O1W O -0.261(3) 0.099(4) -0.4396(11) 0.060(17) Uiso 0.5 1 d . . P . .
O2W O -0.013(3) 0.864(5) -0.3855(12) 0.069(19) Uiso 0.5 1 d . . P . .
O3W O 0.0521(16) 0.149(3) 0.5241(7) 0.075(10) Uiso 1 1 d . . . . .
O4W O 0.248(2) 0.680(4) 0.5198(9) 0.121(16) Uiso 1 1 d . . . . .
O5W O 0.4567(10) 0.9771(15) 0.5720(4) 0.026(5) Uiso 1 1 d D . . . .
O6W O -0.009(2) 0.153(3) -0.3496(9) 0.114(15) Uiso 1 1 d . . . . .
O7W O 0.167(2) 0.658(4) 0.6480(9) 0.122(16) Uiso 1 1 d . . . . .
O8W O 0.564(3) 0.598(4) 0.5618(11) 0.060(17) Uiso 0.5 1 d . . P . .
O9W O -0.973(3) 0.356(5) -0.3557(14) 0.08(2) Uiso 0.5 1 d . . P . .
O10W O -0.157(3) 0.499(5) -0.1913(14) 0.08(2) Uiso 0.5 1 d . . P . .
O11W O 0.280(3) 1.175(6) 0.5352(15) 0.10(2) Uiso 0.5 1 d . . P . .
O12W O -0.031(3) 0.509(5) 0.3696(15) 0.09(2) Uiso 0.5 1 d . . P . .
O13W O 0.411(3) 0.996(4) 0.5344(12) 0.095(18) Uiso 0.65 1 d . . P A 1
O14W O 0.337(5) 0.979(8) 0.536(2) 0.09(3) Uiso 0.35 1 d . . P B 2
O15W O 0.616(2) 0.306(3) 0.5886(9) 0.036(12) Uiso 0.5 1 d . . P . .

loop_
_atom_site_aniso_label
_atom_site_aniso_U_11
_atom_site_aniso_U_22
_atom_site_aniso_U_33
_atom_site_aniso_U_23
_atom_site_aniso_U_13
_atom_site_aniso_U_12
W1 0.0446(12) 0.0395(10) 0.0318(11) -0.0026(8) -0.0119(8) -0.0089(8)
W2 0.0495(13) 0.0315(9) 0.0385(12) 0.0077(8) -0.0012(9) -0.0054(9)
W3 0.0522(13) 0.0330(9) 0.0370(11) -0.0105(8) 0.0041(9) -0.0045(9)
W4 0.0324(10) 0.0380(9) 0.0334(10) 0.0038(8) 0.0031(8) -0.0047(8)
W5 0.0399(11) 0.0307(9) 0.0363(11) -0.0071(8) -0.0020(8) -0.0001(8)
W6 0.0343(10) 0.0369(9) 0.0303(10) 0.0036(8) 0.0053(8) -0.0045(8)
W7 0.0378(11) 0.0322(9) 0.0387(11) -0.0064(8) -0.0060(8) 0.0000(8)
W8 0.0535(13) 0.0385(10) 0.0323(11) -0.0039(8) -0.0106(9) -0.0083(8)
W9 0.0322(9) 0.0315(8) 0.0442(11) 0.0042(9) -0.0070(9) 0.0008(7)
W10 0.0407(12) 0.0401(10) 0.0596(13) 0.0004(9) 0.0190(10) -0.0068(9)
W11 0.0329(10) 0.0400(10) 0.0573(13) -0.0060(9) -0.0122(9) -0.0041(8)
W12 0.0452(11) 0.0325(9) 0.0351(11) 0.0067(8) 0.0006(8) -0.0008(8)
W13 0.0545(13) 0.0310(9) 0.0393(11) 0.0061(9) 0.0087(9) -0.0036(9)
W14 0.0335(11) 0.0404(10) 0.0673(14) -0.0035(10) -0.0072(10) -0.0026(9)
W15 0.0344(9) 0.0323(8) 0.0377(10) 0.0002(8) -0.0037(8) 0.0007(7)
W16 0.0355(10) 0.0350(9) 0.0766(15) -0.0018(10) 0.0155(11) 0.0030(8)
W17 0.0315(9) 0.0345(8) 0.0690(13) -0.0034(10) 0.0037(10) 0.0020(7)
W18 0.0621(14) 0.0320(9) 0.0397(11) -0.0086(9) 0.0119(9) -0.0032(9)
W19 0.0400(11) 0.0310(9) 0.0397(11) 0.0065(8) -0.0033(9) -0.0003(8)
W20 0.0484(13) 0.0386(10) 0.0759(15) 0.0008(10) 0.0323(11) -0.0041(9)
W21 0.0842(17) 0.0457(11) 0.0264(11) -0.0033(9) 0.0163(10) -0.0044(11)
W22 0.0748(16) 0.0505(12) 0.0240(11) -0.0009(9) 0.0063(9) -0.0081(10)
Er1 0.0605(16) 0.0535(13) 0.0251(12) -0.0005(9) -0.0073(10) 0.0021(11)
Er2 0.0572(15) 0.0508(13) 0.0295(12) -0.0018(9) -0.0070(10) 0.0053(11)
P1 0.016(4) 0.018(4) 0.018(5) 0.002(4) 0.000(4) -0.007(3)
P2 0.015(5) 0.023(4) 0.022(6) -0.004(4) 0.003(4) -0.001(4)

loop_
_atom_type_symbol
_atom_type_description
_atom_type_scat_dispersion_real
_atom_type_scat_dispersion_imag
_atom_type_scat_source
C C 0.0033 0.0016 'International Tables Vol C Tables 4.2.6.8 and 6.1.1.4'
H H 0.0000 0.0000 'International Tables Vol C Tables 4.2.6.8 and 6.1.1.4'
N N 0.0061 0.0033 'International Tables Vol C Tables 4.2.6.8 and 6.1.1.4'
O O 0.0106 0.0060 'International Tables Vol C Tables 4.2.6.8 and 6.1.1.4'
P P 0.1023 0.0942 'International Tables Vol C Tables 4.2.6.8 and 6.1.1.4'
W W -0.8490 6.8722 'International Tables Vol C Tables 4.2.6.8 and 6.1.1.4'
Er Er -0.2586 4.9576 'International Tables Vol C Tables 4.2.6.8 and 6.1.1.4'

loop_
_geom_angle_atom_site_label_1
_geom_angle_atom_site_label_2
_geom_angle_atom_site_label_3
_geom_angle
_geom_angle_site_symmetry_1
_geom_angle_site_symmetry_3
O3 W1 O24 82.1(10) . .
O3 W1 O62 85.4(11) . .
O17 W1 O3 157.3(12) . .
O17 W1 O24 75.2(10) . .
O17 W1 O62 86.6(12) . .
O45 W1 O3 102.3(13) . .
O45 W1 O17 100.2(13) . .
O45 W1 O24 173.0(12) . .
O45 W1 O48 101.7(13) . .
O45 W1 O62 103.8(13) . .
O48 W1 O3 87.7(11) . .
O48 W1 O17 90.6(12) . .
O48 W1 O24 83.8(10) . .
O48 W1 O62 154.5(11) . .
O62 W1 O24 71.0(10) . .
O11 W2 O5 83.5(10) . .
O11 W2 O34 86.0(12) . .
O11 W2 O47 154.7(12) . .
O20 W2 O5 70.8(9) . .
O20 W2 O11 89.7(11) . .
O20 W2 O34 154.8(11) . .
O20 W2 O47 88.9(11) . .
O34 W2 O5 84.0(10) . .
O34 W2 O47 84.6(12) . .
O47 W2 O5 72.2(10) . .
O58 W2 O5 171.6(11) . .
O58 W2 O11 101.6(12) . .
O58 W2 O20 102.3(12) . .
O58 W2 O34 102.9(12) . .
O58 W2 O47 103.4(13) . .
O17 W3 O24 73.7(10) . .
O35 W3 O17 89.8(11) . .
O35 W3 O24 84.4(10) . .
O35 W3 O51 89.8(11) . .
O35 W3 O59 155.7(11) . .
O51 W3 O17 156.4(11) . .
O51 W3 O24 82.7(10) . .
O51 W3 O59 86.7(12) . .
O59 W3 O17 84.0(12) . .
O59 W3 O24 71.3(10) . .
O70 W3 O17 101.3(13) . .
O70 W3 O24 171.6(12) . .
O70 W3 O35 102.6(13) . .
O70 W3 O51 101.8(13) . .
O70 W3 O59 101.7(13) . .
O10 W4 O4 84.9(10) . .
O10 W4 O48 81.0(10) . .
O23 W4 O4 81.5(11) . .
O23 W4 O10 95.1(12) . .
O23 W4 O26 92.2(13) . .
O23 W4 O48 161.9(12) . .
O26 W4 O4 71.5(11) . .
O26 W4 O10 153.9(12) . .
O26 W4 O48 84.3(11) . .
O48 W4 O4 80.6(9) . .
O53 W4 O4 172.2(12) . .
O53 W4 O10 102.1(13) . .
O53 W4 O23 101.0(14) . .
O53 W4 O26 100.9(14) . .
O53 W4 O48 97.1(12) . .
O13 W5 O2 167.1(12) . .
O13 W5 O16 101.5(13) . .
O13 W5 O32 102.3(13) . .
O13 W5 O33 97.0(12) . .
O13 W5 O43 105.9(14) . .
O16 W5 O2 82.0(9) . .
O16 W5 O32 153.2(10) . .
O16 W5 O33 83.2(10) . .
O32 W5 O2 72.1(9) . .
O32 W5 O33 81.9(10) . .
O33 W5 O2 71.0(8) . .
O43 W5 O2 86.2(10) . .
O43 W5 O16 92.3(11) . .
O43 W5 O32 92.8(11) . .
O43 W5 O33 157.1(11) . .
O6 W6 O9 74.3(9) . .
O6 W6 O14 84.7(10) . .
O8 W6 O6 155.7(11) . .
O8 W6 O9 84.0(10) . .
O8 W6 O14 80.9(11) . .
O14 W6 O9 80.1(9) . .
O15 W6 O6 95.5(11) . .
O15 W6 O8 91.4(11) . .
O15 W6 O9 80.1(10) . .
O15 W6 O14 159.4(11) . .
O41 W6 O6 98.2(12) . .
O41 W6 O8 102.6(12) . .
O41 W6 O9 171.6(11) . .
O41 W6 O14 95.7(12) . .
O41 W6 O15 104.6(13) . .
O20 W7 O5 70.8(9) . .
O29 W7 O5 85.5(11) . .
O29 W7 O20 156.3(12) . .
O29 W7 O37 89.6(12) . .
O29 W7 O44 93.2(12) . .
O31 W7 O5 167.3(11) . .
O31 W7 O20 99.9(12) . .
O31 W7 O29 103.3(13) . .
O31 W7 O37 99.9(12) . .
O31 W7 O44 105.8(12) . .
O37 W7 O5 70.7(9) . .
O37 W7 O20 81.5(10) . .
O44 W7 O5 82.4(10) . .
O44 W7 O20 85.3(10) . .
O44 W7 O37 152.7(11) . .
O12 W8 O25 73.8(10) . .
O12 W8 O27 157.4(11) . .
O12 W8 O56 80.9(12) . .
O14 W8 O12 94.3(12) . .
O14 W8 O25 84.2(10) . .
O14 W8 O27 87.6(11) . .
O14 W8 O56 155.8(12) . .
O27 W8 O25 84.0(9) . .
O56 W8 O25 71.7(11) . .
O56 W8 O27 88.1(12) . .
O64 W8 O12 99.4(13) . .
O64 W8 O14 105.8(13) . .
O64 W8 O25 168.5(12) . .
O64 W8 O27 101.8(13) . .
O64 W8 O56 98.4(14) . .
O3 W9 O5 84.9(10) . .
O3 W9 O10 86.3(10) . .
O3 W9 O47 86.0(12) . .
O10 W9 O5 82.9(10) . .
O37 W9 O3 157.0(11) . .
O37 W9 O5 72.1(10) . .
O37 W9 O10 91.0(11) . .
O37 W9 O47 87.1(11) . .
O38 W9 O3 103.6(13) . .
O38 W9 O5 169.7(11) . .
O38 W9 O10 103.3(13) . .
O38 W9 O37 99.3(13) . .
O38 W9 O47 101.0(13) . .
O47 W9 O5 73.4(11) . .
O47 W9 O10 155.6(12) . .
O11 W10 O60 83.8(12) . .
O21 W10 O11 90.8(11) . .
O21 W10 O60 153.9(12) . .
O21 W10 O82 88.0(12) . .
O71 W10 O11 103.2(14) . .
O71 W10 O21 102.7(14) . .
O71 W10 O60 103.4(15) . .
O71 W10 O82 101.6(15) . .
O82 W10 O11 154.9(12) . .
O82 W10 O60 86.2(12) . .
O21 W11 O7 73.4(10) . .
O21 W11 O61 81.6(11) . .
O44 W11 O7 84.1(10) . .
O44 W11 O21 85.7(11) . .
O44 W11 O61 153.6(11) . .
O46 W11 O7 87.7(10) . .
O46 W11 O21 161.2(12) . .
O46 W11 O44 92.0(12) . .
O46 W11 O61 92.6(11) . .
O61 W11 O7 70.1(9) . .
O75 W11 O7 169.0(12) . .
O75 W11 O21 98.6(13) . .
O75 W11 O44 103.2(13) . .
O75 W11 O46 100.1(14) . .
O75 W11 O61 101.6(13) . .
O6 W12 O9 73.5(9) . .
O6 W12 O19 83.1(10) . .
O19 W12 O9 79.5(9) . .
O30 W12 O6 155.6(11) . .
O30 W12 O9 85.5(9) . .
O30 W12 O19 81.0(11) . .
O40 W12 O6 94.4(12) . .
O40 W12 O9 79.8(10) . .
O40 W12 O19 159.0(11) . .
O40 W12 O30 93.8(12) . .
O63 W12 O6 98.9(14) . .
O63 W12 O9 171.1(14) . .
O63 W12 O19 95.3(14) . .
O63 W12 O30 100.9(15) . .
O63 W12 O40 105.7(15) . .
O18 W13 O2 72.8(10) . .
O18 W13 O55 85.3(11) . .
O33 W13 O2 73.5(9) . .
O33 W13 O18 89.7(11) . .
O33 W13 O52 92.5(11) . .
O33 W13 O55 155.5(11) . .
O50 W13 O2 172.0(12) . .
O50 W13 O18 99.4(14) . .
O50 W13 O33 104.9(13) . .
O50 W13 O52 102.2(13) . .
O50 W13 O55 99.6(13) . .
O52 W13 O2 85.8(9) . .
O52 W13 O18 157.0(11) . .
O52 W13 O55 83.3(11) . .
O55 W13 O2 82.1(9) . .
O16 W14 O22 82.2(9) . .
O16 W14 O72 83.3(11) . .
O16 W14 O80 152.8(12) . .
O42 W14 O16 93.0(12) . .
O42 W14 O22 89.9(10) . .
O42 W14 O72 157.7(12) . .
O42 W14 O80 92.1(13) . .
O72 W14 O22 67.8(9) . .
O78 W14 O16 103.7(13) . .
O78 W14 O22 163.5(12) . .
O78 W14 O42 105.0(14) . .
O78 W14 O72 97.2(13) . .
O78 W14 O80 100.7(14) . .
O80 W14 O22 71.2(10) . .
O80 W14 O72 81.9(12) . .
O8 W15 O2 82.3(10) . .
O8 W15 O18 157.0(12) . .
O8 W15 O32 89.3(11) . .
O18 W15 O2 75.1(10) . .
O18 W15 O32 87.7(11) . .
O27 W15 O2 85.1(9) . .
O27 W15 O8 89.0(10) . .
O27 W15 O18 85.3(11) . .
O27 W15 O32 157.8(10) . .
O32 W15 O2 72.8(9) . .
O49 W15 O2 172.0(10) . .
O49 W15 O8 103.1(12) . .
O49 W15 O18 99.8(13) . .
O49 W15 O27 100.8(12) . .
O49 W15 O32 101.2(12) . .
O30 W16 O22 85.4(9) . .
O30 W16 O73 157.8(12) . .
O30 W16 O80 91.3(12) . .
O54 W16 O22 84.0(10) . .
O54 W16 O30 85.9(11) . .
O54 W16 O73 87.7(13) . .
O54 W16 O80 158.4(13) . .
O73 W16 O22 72.8(11) . .
O77 W16 O22 169.2(13) . .
O77 W16 O30 105.1(14) . .
O77 W16 O54 99.4(15) . .
O77 W16 O73 96.9(15) . .
O77 W16 O80 102.0(15) . .
O80 W16 O22 74.5(11) . .
O80 W16 O73 86.9(12) . .
O39 W17 O7 82.2(10) . .
O39 W17 O51 87.4(11) . .
O39 W17 O61 90.9(11) . .
O39 W17 O82 157.6(12) . .
O51 W17 O7 85.8(10) . .
O61 W17 O7 71.4(10) . .
O61 W17 O51 157.2(11) . .
O61 W17 O82 87.3(11) . .
O65 W17 O7 169.6(11) . .
O65 W17 O39 101.1(13) . .
O65 W17 O51 104.1(13) . .
O65 W17 O61 98.6(13) . .
O65 W17 O82 101.3(14) . .
O82 W17 O7 76.0(11) . .
O82 W17 O51 85.7(12) . .
O12 W18 O25 73.4(10) . .
O19 W18 O12 93.0(11) . .
O19 W18 O25 83.8(10) . .
O19 W18 O54 86.4(11) . .
O19 W18 O67 156.0(12) . .
O54 W18 O12 157.1(11) . .
O54 W18 O25 83.7(10) . .
O54 W18 O67 86.9(13) . .
O57 W18 O12 101.1(13) . .
O57 W18 O19 104.3(13) . .
O57 W18 O25 170.7(12) . .
O57 W18 O54 101.2(13) . .
O57 W18 O67 99.6(14) . .
O67 W18 O12 84.4(12) . .
O67 W18 O25 72.6(11) . .
O26 W19 O4 71.0(10) . .
O26 W19 O35 82.9(11) . .
O26 W19 O39 153.0(12) . .
O28 W19 O4 171.5(11) . .
O28 W19 O26 100.6(13) . .
O28 W19 O35 97.9(11) . .
O28 W19 O36 99.0(13) . .
O28 W19 O39 103.5(12) . .
O35 W19 O4 80.7(9) . .
O36 W19 O4 82.6(11) . .
O36 W19 O26 94.2(13) . .
O36 W19 O35 163.1(12) . .
O36 W19 O39 93.9(12) . .
O39 W19 O4 84.6(9) . .
O39 W19 O35 81.9(10) . .
O52 W20 O22 85.8(9) . .
O52 W20 O68 82.3(11) . .
O66 W20 O22 173.3(14) . .
O66 W20 O52 100.8(15) . .
O66 W20 O68 99.3(15) . .
O66 W20 O72 107.5(16) . .
O66 W20 O73 100.8(16) . .
O68 W20 O22 80.6(10) . .
O72 W20 O22 72.8(10) . .
O72 W20 O52 91.8(11) . .
O72 W20 O68 153.2(12) . .
O72 W20 O73 89.0(13) . .
O73 W20 O22 72.5(11) . .
O73 W20 O52 157.0(12) . .
O73 W20 O68 86.6(12) . .
O55 W21 O25 84.5(10) . .
O55 W21 O56 91.5(12) . .
O55 W21 O67 157.5(12) . .
O56 W21 O25 72.7(11) . .
O56 W21 O67 85.4(13) . .
O67 W21 O25 73.2(11) . .
O68 W21 O25 83.6(10) . .
O68 W21 O55 85.8(12) . .
O68 W21 O56 156.3(12) . .
O68 W21 O67 88.2(13) . .
O84 W21 O25 171.2(12) . .
O84 W21 O55 103.0(13) . .
O84 W21 O56 102.4(15) . .
O84 W21 O67 99.4(14) . .
O84 W21 O68 101.2(15) . .
O34 W22 O24 84.1(11) . .
O59 W22 O24 74.0(11) . .
O59 W22 O34 158.1(12) . .
O59 W22 O60 91.6(13) . .
O59 W22 O62 85.7(12) . .
O60 W22 O24 84.5(11) . .
O60 W22 O34 86.1(12) . .
O60 W22 O62 156.7(12) . .
O62 W22 O24 72.5(10) . .
O62 W22 O34 87.9(12) . .
O79 W22 O24 169.2(13) . .
O79 W22 O34 103.0(14) . .
O79 W22 O59 98.7(14) . .
O79 W22 O60 104.0(15) . .
O79 W22 O62 99.3(14) . .
O23 Er1 O36 75.1(10) . .
O23 Er1 O81 73.1(10) . .
O23 Er1 O83 136.8(11) . .
O23 Er1 O85 134.7(11) . .
O23 Er1 O89 77.4(10) . .
O29 Er1 O23 77.6(10) . .
O29 Er1 O36 122.6(10) . .
O29 Er1 O46 75.2(10) . .
O29 Er1 O81 74.6(10) . .
O29 Er1 O83 78.9(11) . .
O29 Er1 O85 147.7(11) . .
O29 Er1 O89 140.8(10) . .
O36 Er1 O81 138.9(10) . .
O36 Er1 O83 147.5(11) . .
O36 Er1 O85 75.1(11) . .
O36 Er1 O89 78.7(10) . .
O46 Er1 O23 124.5(10) . .
O46 Er1 O36 80.4(9) . .
O46 Er1 O81 139.9(9) . .
O46 Er1 O83 82.8(11) . .
O46 Er1 O85 82.6(11) . .
O46 Er1 O89 143.9(10) . .
O81 Er1 O89 69.5(10) . .
O83 Er1 O81 65.9(11) . .
O83 Er1 O85 75.2(12) . .
O83 Er1 O89 99.8(11) . .
O85 Er1 O81 111.0(11) . .
O85 Er1 O89 63.8(11) . .
O15 Er2 C4 114.8(12) . .
O15 Er2 O40 75.8(9) . .
O15 Er2 O43 78.0(9) . .
O15 Er2 O74 72.6(10) . .
O15 Er2 O86 136.9(11) . .
O15 Er2 O87 135.5(10) . .
O15 Er2 O88 78.6(10) . .
O40 Er2 C4 165.0(14) . .
O40 Er2 O74 139.9(9) . .
O40 Er2 O86 75.6(10) . .
O40 Er2 O88 80.4(10) . .
O42 Er2 C4 100.7(12) . .
O42 Er2 O15 124.9(10) . .
O42 Er2 O40 79.6(10) . .
O42 Er2 O43 73.9(10) . .
O42 Er2 O74 139.5(10) . .
O42 Er2 O86 80.1(11) . .
O42 Er2 O87 82.8(11) . .
O42 Er2 O88 143.4(11) . .
O43 Er2 C4 72.9(14) . .
O43 Er2 O40 121.0(9) . .
O43 Er2 O74 75.6(9) . .
O43 Er2 O86 144.9(11) . .
O43 Er2 O87 78.2(10) . .
O43 Er2 O88 142.5(10) . .
O74 Er2 C4 44.3(12) . .
O86 Er2 C4 89.6(14) . .
O86 Er2 O74 112.8(11) . .
O86 Er2 O88 65.4(12) . .
O87 Er2 C4 21.1(11) . .
O87 Er2 O40 148.3(10) . .
O87 Er2 O74 65.3(11) . .
O87 Er2 O86 75.5(11) . .
O87 Er2 O88 99.1(11) . .
O88 Er2 C4 91.1(14) . .
O88 Er2 O74 69.7(11) . .
O4 P1 O5 112.3(14) . .
O4 P1 O7 108.4(14) . .
O4 P1 O24 108.0(13) . .
O5 P1 O7 108.3(13) . .
O5 P1 O24 109.6(15) . .
O24 P1 O7 110.2(15) . .
O2 P2 O9 109.3(14) . .
O2 P2 O22 108.9(12) . .
O2 P2 O25 109.3(14) . .
O9 P2 O22 113.5(14) . .
O9 P2 O25 109.7(13) . .
O22 P2 O25 106.1(14) . .
O76 C1 C2 122(5) . .
O85 C1 C2 120(5) . .
O85 C1 O76 118(5) . .
C1 C2 H2 108.1 . .
C1 C2 C3 111(4) . .
C3 C2 H2 108.1 . .
O89 C2 C1 109(4) . .
O89 C2 H2 108.1 . .
O89 C2 C3 112(4) . .
C2 C3 H3 111.0 . .
C4 C3 C2 113(4) . .
C4 C3 H3 111.0 . .
O74 C3 C2 115(4) . .
O74 C3 H3 111.0 . .
O74 C3 C4 95(3) . .
C3 C4 Er2 95(2) . .
O69 C4 Er2 163(4) . .
O69 C4 C3 101(4) . .
O87 C4 Er2 47(2) . .
O87 C4 C3 140(4) . .
O87 C4 O69 118(5) . .
O1 C5 C6 118(4) . .
O83 C5 C6 123(4) . .
O83 C5 O1 118(4) . .
C5 C6 H6 109.6 . .
C5 C6 C7 111(4) . .
C5 C6 O81 109(3) . .
C7 C6 H6 109.6 . .
O81 C6 H6 109.6 . .
O81 C6 C7 108(4) . .
C6 C7 H7 110.0 . .
C6 C7 O88 110(4) . .
C8 C7 C6 118(5) . .
C8 C7 H7 110.0 . .
C8 C7 O88 99(4) . .
O88 C7 H7 110.0 . .
O86 C8 C7 131(5) . .
O86 C8 O90 119(5) . .
O90 C8 C7 109(5) . .
H9A C9 H9B 109.5 . .
H9A C9 H9C 109.5 . .
H9B C9 H9C 109.5 . .
N1 C9 H9A 109.5 . .
N1 C9 H9B 109.5 . .
N1 C9 H9C 109.5 . .
H10A C10 H10B 109.5 . .
H10A C10 H10C 109.5 . .
H10B C10 H10C 109.5 . .
N1 C10 H10A 109.5 . .
N1 C10 H10B 109.5 . .
N1 C10 H10C 109.5 . .
H11A C11 H11B 109.5 . .
H11A C11 H11C 109.5 . .
H11B C11 H11C 109.5 . .
N1 C11 H11A 109.5 . .
N1 C11 H11B 109.5 . .
N1 C11 H11C 109.5 . .
H12A C12 H12B 109.5 . .
H12A C12 H12C 109.5 . .
H12B C12 H12C 109.5 . .
N1 C12 H12A 109.5 . .
N1 C12 H12B 109.5 . .
N1 C12 H12C 109.5 . .
H13A C13 H13B 109.5 . .
H13A C13 H13C 109.5 . .
H13B C13 H13C 109.5 . .
N2 C13 H13A 109.5 . .
N2 C13 H13B 109.5 . .
N2 C13 H13C 109.5 . .
H14A C14 H14B 109.5 . .
H14A C14 H14C 109.5 . .
H14B C14 H14C 109.5 . .
N2 C14 H14A 109.5 . .
N2 C14 H14B 109.5 . .
N2 C14 H14C 109.5 . .
H15A C15 H15B 109.5 . .
H15A C15 H15C 109.5 . .
H15B C15 H15C 109.5 . .
N2 C15 H15A 109.5 . .
N2 C15 H15B 109.5 . .
N2 C15 H15C 109.5 . .
H16A C16 H16B 109.5 . .
H16A C16 H16C 109.5 . .
H16B C16 H16C 109.5 . .
N2 C16 H16A 109.5 . .
N2 C16 H16B 109.5 . .
N2 C16 H16C 109.5 . .
H17A C17 H17B 109.5 . .
H17A C17 H17C 109.5 . .
H17B C17 H17C 109.5 . .
N3 C17 H17A 109.5 . .
N3 C17 H17B 109.5 . .
N3 C17 H17C 109.5 . .
H18A C18 H18B 109.5 . .
H18A C18 H18C 109.5 . .
H18B C18 H18C 109.5 . .
N3 C18 H18A 109.5 . .
N3 C18 H18B 109.5 . .
N3 C18 H18C 109.5 . .
H19A C19 H19B 109.5 . .
H19A C19 H19C 109.5 . .
H19B C19 H19C 109.5 . .
N3 C19 H19A 109.5 . .
N3 C19 H19B 109.5 . .
N3 C19 H19C 109.5 . .
H20A C20 H20B 109.5 . .
H20A C20 H20C 109.5 . .
H20B C20 H20C 109.5 . .
N3 C20 H20A 109.5 . .
N3 C20 H20B 109.5 . .
N3 C20 H20C 109.5 . .
H21A C21 H21B 109.5 . .
H21A C21 H21C 109.5 . .
H21B C21 H21C 109.5 . .
N4 C21 H21A 109.5 . .
N4 C21 H21B 109.5 . .
N4 C21 H21C 109.5 . .
H22A C22 H22B 109.5 . .
H22A C22 H22C 109.5 . .
H22B C22 H22C 109.5 . .
N4 C22 H22A 109.5 . .
N4 C22 H22B 109.5 . .
N4 C22 H22C 109.5 . .
H23A C23 H23B 109.5 . .
H23A C23 H23C 109.5 . .
H23B C23 H23C 109.5 . .
N4 C23 H23A 109.5 . .
N4 C23 H23B 109.5 . .
N4 C23 H23C 109.5 . .
H24A C24 H24B 109.5 . .
H24A C24 H24C 109.5 . .
H24B C24 H24C 109.5 . .
N4 C24 H24A 109.5 . .
N4 C24 H24B 109.5 . .
N4 C24 H24C 109.5 . .
H25A C25 H25B 109.5 . .
H25A C25 H25C 109.5 . .
H25B C25 H25C 109.5 . .
N5 C25 H25A 109.5 . .
N5 C25 H25B 109.5 . .
N5 C25 H25C 109.5 . .
H26A C26 H26B 109.5 . .
H26A C26 H26C 109.5 . .
H26B C26 H26C 109.5 . .
N5 C26 H26A 109.5 . .
N5 C26 H26B 109.5 . .
N5 C26 H26C 109.5 . .
H27A C27 H27B 109.5 . .
H27A C27 H27C 109.5 . .
H27B C27 H27C 109.5 . .
N5 C27 H27A 109.5 . .
N5 C27 H27B 109.5 . .
N5 C27 H27C 109.5 . .
H28A C28 H28B 109.5 . .
H28A C28 H28C 109.5 . .
H28B C28 H28C 109.5 . .
N5 C28 H28A 109.5 . .
N5 C28 H28B 109.5 . .
N5 C28 H28C 109.5 . .
H29A C29 H29B 109.5 . .
H29A C29 H29C 109.5 . .
H29B C29 H29C 109.5 . .
N6 C29 H29A 109.5 . .
N6 C29 H29B 109.5 . .
N6 C29 H29C 109.5 . .
H30A C30 H30B 109.5 . .
H30A C30 H30C 109.5 . .
H30B C30 H30C 109.5 . .
N6 C30 H30A 109.5 . .
N6 C30 H30B 109.5 . .
N6 C30 H30C 109.5 . .
H31A C31 H31B 109.5 . .
H31A C31 H31C 109.5 . .
H31B C31 H31C 109.5 . .
N6 C31 H31A 109.5 . .
N6 C31 H31B 109.5 . .
N6 C31 H31C 109.5 . .
H32A C32 H32B 109.5 . .
H32A C32 H32C 109.5 . .
H32B C32 H32C 109.5 . .
N6 C32 H32A 109.5 . .
N6 C32 H32B 109.5 . .
N6 C32 H32C 109.5 . .
W5 O2 W13 89.0(7) . .
W15 O2 W5 89.6(7) . .
W15 O2 W13 87.4(7) . .
P2 O2 W5 125.9(14) . .
P2 O2 W13 126.0(13) . .
P2 O2 W15 126.7(12) . .
W9 O3 W1 149.1(15) . .
W4 O4 W19 90.7(8) . .
P1 O4 W4 129.0(14) . .
P1 O4 W19 129.6(14) . .
W7 O5 W2 90.1(7) . .
W7 O5 W9 90.0(8) . .
W9 O5 W2 87.0(8) . .
P1 O5 W2 126.7(15) . .
P1 O5 W7 126.9(15) . .
P1 O5 W9 124.1(13) . .
W12 O6 W6 119.3(12) . .
W17 O7 W11 92.3(8) . .
P1 O7 W11 127.4(14) . .
P1 O7 W17 126.8(12) . .
W15 O8 W6 152.5(16) . .
W6 O9 W12 90.2(8) . .
P2 O9 W6 129.7(14) . .
P2 O9 W12 127.4(13) . .
W9 O10 W4 154.0(15) . .
W2 O11 W10 152.8(15) . .
W8 O12 W18 123.3(14) . .
W8 O14 W6 154.9(15) . .
W6 O15 Er2 137.7(14) . .
W5 O16 W14 143.4(14) . .
W1 O17 W3 123.1(14) . .
W13 O18 W15 124.2(15) . .
W18 O19 W12 153.6(14) . .
W2 O20 W7 128.2(12) . .
W10 O21 W11 127.4(13) . .
W16 O22 W14 89.2(7) . .
W16 O22 W20 89.7(7) . .
W20 O22 W14 89.4(7) . .
P2 O22 W14 122.0(13) . .
P2 O22 W16 125.8(12) . .
P2 O22 W20 129.1(13) . .
W4 O23 Er1 137.7(15) . .
W1 O24 W3 87.9(8) . .
W22 O24 W1 89.4(9) . .
W22 O24 W3 89.2(9) . .
P1 O24 W1 124.8(15) . .
P1 O24 W3 124.7(14) . .
P1 O24 W22 128.5(15) . .
W18 O25 W8 89.1(8) . .
W21 O25 W8 90.4(8) . .
W21 O25 W18 90.9(8) . .
P2 O25 W8 123.3(13) . .
P2 O25 W18 124.3(13) . .
P2 O25 W21 127.7(13) . .
W4 O26 W19 124.3(15) . .
W15 O27 W8 146.2(14) . .
W7 O29 Er1 153.9(16) . .
W16 O30 W12 153.1(15) . .
W5 O32 W15 125.5(12) . .
W13 O33 W5 126.5(12) . .
W2 O34 W22 149.4(17) . .
W3 O35 W19 150.2(13) . .
W19 O36 Er1 135.6(15) . .
W9 O37 W7 127.1(14) . .
W17 O39 W19 154.0(15) . .
W12 O40 Er2 140.1(14) . .
W14 O42 Er2 156.7(16) . .
W5 O43 Er2 158.7(15) . .
W11 O44 W7 145.0(15) . .
W11 O46 Er1 157.4(14) . .
W2 O47 W9 127.1(15) . .
W1 O48 W4 152.5(13) . .
W3 O51 W17 147.1(16) . .
W13 O52 W20 153.2(14) . .
W16 O54 W18 149.5(17) . .
W21 O55 W13 151.4(15) . .
W8 O56 W21 125.1(16) . .
W22 O59 W3 125.5(16) . .
W22 O60 W10 152.0(17) . .
W17 O61 W11 126.1(14) . .
W22 O62 W1 126.9(14) . .
W18 O67 W21 123.1(16) . .
W21 O68 W20 152.8(16) . .
W20 O72 W14 130.0(14) . .
W20 O73 W16 124.6(16) . .
C3 O74 Er2 126(2) . .
W16 O80 W14 125.1(16) . .
C6 O81 Er1 118(2) . .
W17 O82 W10 125.2(16) . .
C5 O83 Er1 123(3) . .
C1 O85 Er1 121(3) . .
C8 O86 Er2 116(3) . .
C4 O87 Er2 112(3) . .
C7 O88 Er2 117(2) . .
C2 O89 Er1 116(2) . .
C10 N1 C9 109.0(14) . .
C11 N1 C9 109.0(14) . .
C11 N1 C10 109.7(14) . .
C12 N1 C9 109.9(14) . .
C12 N1 C10 109.3(14) . .
C12 N1 C11 109.9(14) . .
C13 N2 C14 109.6(14) . .
C13 N2 C15 110.1(14) . .
C13 N2 C16 109.9(14) . .
C15 N2 C14 108.6(13) . .
C15 N2 C16 109.6(14) . .
C16 N2 C14 109.1(14) . .
C17 N3 C20 108.4(14) . .
C18 N3 C17 110.2(14) . .
C18 N3 C19 110.2(14) . .
C18 N3 C20 110.0(14) . .
C19 N3 C17 109.5(14) . .
C19 N3 C20 108.6(14) . .
C22 N4 C21 108.4(14) . .
C23 N4 C21 109.5(14) . .
C23 N4 C22 110.3(14) . .
C23 N4 C24 109.7(14) . .
C24 N4 C21 109.5(14) . .
C24 N4 C22 109.5(14) . .
C25 N5 C28 108.6(14) . .
C26 N5 C25 110.0(14) . .
C26 N5 C27 109.9(14) . .
C26 N5 C28 108.8(14) . .
C27 N5 C25 110.4(14) . .
C27 N5 C28 109.1(14) . .
C29 N6 C32 109.0(14) . .
C30 N6 C29 109.7(14) . .
C30 N6 C31 110.0(14) . .
C30 N6 C32 109.8(14) . .
C31 N6 C29 109.3(14) . .
C31 N6 C32 109.0(14) . .

loop_
_geom_bond_atom_site_label_1
_geom_bond_atom_site_label_2
_geom_bond_distance
_geom_bond_site_symmetry_2
W1 O3 1.92(2) .
W1 O17 1.89(3) .
W1 O24 2.45(3) .
W1 O45 1.70(3) .
W1 O48 1.82(3) .
W1 O62 1.93(3) .
W2 O5 2.50(3) .
W2 O11 1.88(3) .
W2 O20 1.86(3) .
W2 O34 1.89(3) .
W2 O47 1.90(3) .
W2 O58 1.71(3) .
W3 O17 1.98(3) .
W3 O24 2.45(3) .
W3 O35 1.86(3) .
W3 O51 1.90(3) .
W3 O59 1.98(3) .
W3 O70 1.73(3) .
W4 O4 2.36(2) .
W4 O10 1.92(3) .
W4 O23 1.75(3) .
W4 O26 1.89(3) .
W4 O48 2.05(3) .
W4 O53 1.70(3) .
W5 O2 2.45(2) .
W5 O13 1.71(3) .
W5 O16 1.91(3) .
W5 O32 1.92(2) .
W5 O33 2.08(3) .
W5 O43 1.75(3) .
W6 O6 1.96(2) .
W6 O8 1.93(3) .
W6 O9 2.35(2) .
W6 O14 2.07(3) .
W6 O15 1.81(3) .
W6 O41 1.69(3) .
W7 O5 2.41(2) .
W7 O20 2.00(3) .
W7 O29 1.78(3) .
W7 O31 1.72(3) .
W7 O37 1.99(3) .
W7 O44 1.95(3) .
W8 O12 1.90(3) .
W8 O14 1.78(3) .
W8 O25 2.44(2) .
W8 O27 1.96(2) .
W8 O56 1.92(3) .
W8 O64 1.74(3) .
W9 O3 1.89(3) .
W9 O5 2.44(2) .
W9 O10 1.91(3) .
W9 O37 1.84(3) .
W9 O38 1.63(3) .
W9 O47 1.90(3) .
W10 O11 1.93(3) .
W10 O21 1.92(3) .
W10 O60 1.95(3) .
W10 O71 1.67(3) .
W10 O82 1.93(3) .
W11 O7 2.39(2) .
W11 O21 1.95(3) .
W11 O44 1.85(3) .
W11 O46 1.75(3) .
W11 O61 1.97(3) .
W11 O75 1.73(3) .
W12 O6 1.94(2) .
W12 O9 2.40(2) .
W12 O19 2.04(3) .
W12 O30 1.92(3) .
W12 O40 1.70(3) .
W12 O63 1.67(4) .
W13 O2 2.51(2) .
W13 O18 1.92(3) .
W13 O33 1.81(3) .
W13 O50 1.73(3) .
W13 O52 1.88(3) .
W13 O55 1.94(3) .
W14 O16 1.91(2) .
W14 O22 2.50(2) .
W14 O42 1.80(3) .
W14 O72 2.04(3) .
W14 O78 1.66(3) .
W14 O80 1.96(3) .
W15 O2 2.42(2) .
W15 O8 1.91(3) .
W15 O18 1.93(3) .
W15 O27 1.87(2) .
W15 O32 1.93(2) .
W15 O49 1.72(3) .
W16 O22 2.40(2) .
W16 O30 1.91(3) .
W16 O54 1.87(3) .
W16 O73 1.94(3) .
W16 O77 1.63(3) .
W16 O80 1.92(3) .
W17 O7 2.38(2) .
W17 O39 1.86(3) .
W17 O51 1.93(3) .
W17 O61 1.90(3) .
W17 O65 1.73(3) .
W17 O82 1.91(3) .
W18 O12 1.96(3) .
W18 O19 1.82(3) .
W18 O25 2.41(2) .
W18 O54 1.93(3) .
W18 O57 1.70(3) .
W18 O67 1.94(3) .
W19 O4 2.37(2) .
W19 O26 1.91(3) .
W19 O28 1.74(3) .
W19 O35 2.03(3) .
W19 O36 1.76(3) .
W19 O39 1.96(3) .
W20 O22 2.44(2) .
W20 O52 1.92(2) .
W20 O66 1.70(4) .
W20 O68 1.96(3) .
W20 O72 1.79(3) .
W20 O73 1.90(3) .
W21 O25 2.38(2) .
W21 O55 1.89(3) .
W21 O56 1.94(3) .
W21 O67 1.94(3) .
W21 O68 1.85(3) .
W21 O84 1.69(4) .
W22 O24 2.41(3) .
W22 O34 1.95(3) .
W22 O59 1.87(3) .
W22 O60 1.87(3) .
W22 O62 1.90(3) .
W22 O79 1.70(4) .
Er1 O23 2.33(3) .
Er1 O29 2.29(3) .
Er1 O36 2.35(3) .
Er1 O46 2.29(3) .
Er1 O81 2.45(3) .
Er1 O83 2.36(4) .
Er1 O85 2.38(3) .
Er1 O89 2.47(3) .
Er2 C4 2.92(4) .
Er2 O15 2.26(3) .
Er2 O40 2.33(3) .
Er2 O42 2.25(3) .
Er2 O43 2.28(3) .
Er2 O74 2.40(3) .
Er2 O86 2.37(3) .
Er2 O87 2.30(3) .
Er2 O88 2.40(3) .
P1 O4 1.51(3) .
P1 O5 1.52(2) .
P1 O7 1.54(2) .
P1 O24 1.53(3) .
P2 O2 1.51(2) .
P2 O9 1.52(3) .
P2 O22 1.54(2) .
P2 O25 1.55(3) .
C1 C2 1.46(4) .
C1 O76 1.29(6) .
C1 O85 1.23(5) .
C2 H2 0.9800 .
C2 C3 1.46(4) .
C2 O89 1.45(5) .
C3 H3 0.9800 .
C3 C4 1.45(4) .
C3 O74 1.35(5) .
C4 O69 1.297(14) .
C4 O87 1.14(5) .
C5 C6 1.45(4) .
C5 O1 1.29(5) .
C5 O83 1.21(5) .
C6 H6 0.9800 .
C6 C7 1.48(4) .
C6 O81 1.46(5) .
C7 H7 0.9800 .
C7 C8 1.47(4) .
C7 O88 1.54(6) .
C8 O86 1.18(5) .
C8 O90 1.301(14) .
C9 H9A 0.9600 .
C9 H9B 0.9600 .
C9 H9C 0.9600 .
C9 N1 1.473(14) .
C10 H10A 0.9600 .
C10 H10B 0.9600 .
C10 H10C 0.9600 .
C10 N1 1.472(14) .
C11 H11A 0.9600 .
C11 H11B 0.9600 .
C11 H11C 0.9600 .
C11 N1 1.471(14) .
C12 H12A 0.9600 .
C12 H12B 0.9600 .
C12 H12C 0.9600 .
C12 N1 1.467(14) .
C13 H13A 0.9600 .
C13 H13B 0.9600 .
C13 H13C 0.9600 .
C13 N2 1.464(14) .
C14 H14A 0.9600 .
C14 H14B 0.9600 .
C14 H14C 0.9600 .
C14 N2 1.475(10) .
C15 H15A 0.9600 .
C15 H15B 0.9600 .
C15 H15C 0.9600 .
C15 N2 1.470(10) .
C16 H16A 0.9600 .
C16 H16B 0.9600 .
C16 H16C 0.9600 .
C16 N2 1.471(14) .
C17 H17A 0.9600 .
C17 H17B 0.9600 .
C17 H17C 0.9600 .
C17 N3 1.469(10) .
C18 H18A 0.9600 .
C18 H18B 0.9600 .
C18 H18C 0.9600 .
C18 N3 1.462(14) .
C19 H19A 0.9600 .
C19 H19B 0.9600 .
C19 H19C 0.9600 .
C19 N3 1.469(14) .
C20 H20A 0.9600 .
C20 H20B 0.9600 .
C20 H20C 0.9600 .
C20 N3 1.476(10) .
C21 H21A 0.9600 .
C21 H21B 0.9600 .
C21 H21C 0.9600 .
C21 N4 1.469(14) .
C22 H22A 0.9600 .
C22 H22B 0.9600 .
C22 H22C 0.9600 .
C22 N4 1.466(14) .
C23 H23A 0.9600 .
C23 H23B 0.9600 .
C23 H23C 0.9600 .
C23 N4 1.462(14) .
C24 H24A 0.9600 .
C24 H24B 0.9600 .
C24 H24C 0.9600 .
C24 N4 1.463(14) .
C25 H25A 0.9600 .
C25 H25B 0.9600 .
C25 H25C 0.9600 .
C25 N5 1.471(14) .
C26 H26A 0.9600 .
C26 H26B 0.9600 .
C26 H26C 0.9600 .
C26 N5 1.466(14) .
C27 H27A 0.9600 .
C27 H27B 0.9600 .
C27 H27C 0.9600 .
C27 N5 1.468(14) .
C28 H28A 0.9600 .
C28 H28B 0.9600 .
C28 H28C 0.9600 .
C28 N5 1.476(14) .
C29 H29A 0.9600 .
C29 H29B 0.9600 .
C29 H29C 0.9600 .
C29 N6 1.470(14) .
C30 H30A 0.9600 .
C30 H30B 0.9600 .
C30 H30C 0.9600 .
C30 N6 1.467(14) .
C31 H31A 0.9600 .
C31 H31B 0.9600 .
C31 H31C 0.9600 .
C31 N6 1.468(14) .
C32 H32A 0.9600 .
C32 H32B 0.9600 .
C32 H32C 0.9600 .
C32 N6 1.471(14) .
